data_4081396
loop_
_publ_author_name
'Arrowsmith, Merle'
'Crimmin, Mark R.'
'Hill, Michael S.'
'Lomas, Sarah L.'
'MacDougall, Dugald J.'
'Mahon, Mary F.'

_publ_section_title
;
 Catalytic and Stoichiometric Cumulene Formation within Dimeric Group 2
 Acetylides
;
_journal_issue 17
_journal_name_full Organometallics
_journal_page_first 4961
_journal_paper_doi 10.1021/om400678d
_journal_volume 32
_journal_year 2013
_chemical_formula_sum 'C74 H104 Mg2 N6'
_chemical_formula_weight 1126.25
_chemical_name_systematic
; 
 ? 
;
_space_group_IT_number 12
_symmetry_cell_setting monoclinic
_symmetry_space_group_name_Hall '-C 2y'
_symmetry_space_group_name_H-M 'C 1 2/m 1'
_atom_sites_solution_hydrogens geom
_atom_sites_solution_primary direct
_atom_sites_solution_secondary difmap
_audit_creation_method SHELXL-97
_cell_angle_alpha 90.00
_cell_angle_beta 122.911(2)
_cell_angle_gamma 90.00
_cell_formula_units_Z 2
_cell_length_a 17.6437(6)
_cell_length_b 19.7919(9)
_cell_length_c 11.6167(5)
_cell_measurement_reflns_used 19336
_cell_measurement_temperature 150(2)
_cell_measurement_theta_max 25.0
_cell_measurement_theta_min 2.9
_cell_volume 3405.6(3)
_computing_cell_refinement 'HKL Scalepack (Otwinowski & Minor 1997)'
_computing_data_collection 'Collect (Bruker AXS BV, 1997-2004)'
_computing_data_reduction 'Denzo & Scalepack (Otwinowski & Minor, 1997)'
_computing_molecular_graphics 'ORTEX (P.McArdle, 1995)'
_computing_publication_material 'SHELXL-97/2 (Sheldrick,1997)'
_computing_structure_refinement 'SHELXL-97 (Sheldrick, 1997)'
_computing_structure_solution 'SHELXS-97 (Sheldrick, 1990)'
_diffrn_ambient_temperature 150(2)
_diffrn_measured_fraction_theta_full 0.987
_diffrn_measured_fraction_theta_max 0.987
_diffrn_measurement_device_type '95mm CCD camera on \k-goniostat'
_diffrn_measurement_method CCD
_diffrn_radiation_monochromator graphite
_diffrn_radiation_source 'fine-focus sealed tube'
_diffrn_radiation_type MoK\a
_diffrn_radiation_wavelength 0.71073
_diffrn_reflns_av_R_equivalents 0.1118
_diffrn_reflns_av_sigmaI/netI 0.0553
_diffrn_reflns_limit_h_max 20
_diffrn_reflns_limit_h_min -20
_diffrn_reflns_limit_k_max 23
_diffrn_reflns_limit_k_min -23
_diffrn_reflns_limit_l_max 13
_diffrn_reflns_limit_l_min -13
_diffrn_reflns_number 19336
_diffrn_reflns_theta_full 24.98
_diffrn_reflns_theta_max 24.98
_diffrn_reflns_theta_min 3.15
_exptl_absorpt_coefficient_mu 0.080
_exptl_absorpt_correction_T_max 0.980
_exptl_absorpt_correction_T_min 0.804
_exptl_absorpt_correction_type multi-scan
_exptl_absorpt_process_details
;
multi-scan from symmetry-related measurements 
 Sortav (Blessing 1995)
;
_exptl_crystal_colour colourless
_exptl_crystal_density_diffrn 1.098
_exptl_crystal_density_method 'not measured'
_exptl_crystal_description block
_exptl_crystal_F_000 1228
_exptl_crystal_size_max 0.40
_exptl_crystal_size_mid 0.40
_exptl_crystal_size_min 0.30
_refine_diff_density_max 0.404
_refine_diff_density_min -0.368
_refine_diff_density_rms 0.079
_refine_ls_extinction_coef 0.0035(6)
_refine_ls_extinction_expression Fc^*^=kFc[1+0.001xFc^2^\l^3^/sin(2\q)]^-1/4^
_refine_ls_extinction_method SHELXL
_refine_ls_goodness_of_fit_ref 1.144
_refine_ls_hydrogen_treatment constr
_refine_ls_matrix_type full
_refine_ls_number_parameters 213
_refine_ls_number_reflns 3062
_refine_ls_number_restraints 1
_refine_ls_restrained_S_all 1.145
_refine_ls_R_factor_all 0.1400
_refine_ls_R_factor_gt 0.1245
_refine_ls_shift/su_max 0.000
_refine_ls_shift/su_mean 0.000
_refine_ls_structure_factor_coef Fsqd
_refine_ls_weighting_details 'calc w=1/[\s^2^(Fo^2^)+(0.0000P)^2^+37.3095P] where P=(Fo^2^+2Fc^2^)/3'
_refine_ls_weighting_scheme calc
_refine_ls_wR_factor_gt 0.2611
_refine_ls_wR_factor_ref 0.2686
_reflns_number_gt 2515
_reflns_number_total 3062
_reflns_threshold_expression >2sigma(I)
_cod_data_source_file om400678d_si_002.cif
_cod_data_source_block k08msh61-Cpd-8
_cod_original_cell_volume 3405.6(2)
_cod_original_sg_symbol_H-M C2/m
_cod_database_code 4081396

loop_
_symmetry_equiv_pos_as_xyz
'x, y, z'
'-x, y, -z'
'x+1/2, y+1/2, z'
'-x+1/2, y+1/2, -z'
'-x, -y, -z'
'x, -y, z'
'-x+1/2, -y+1/2, -z'
'x+1/2, -y+1/2, z'

loop_
_atom_site_label
_atom_site_type_symbol
_atom_site_fract_x
_atom_site_fract_y
_atom_site_fract_z
_atom_site_U_iso_or_equiv
_atom_site_adp_type
_atom_site_occupancy
_atom_site_symmetry_multiplicity
_atom_site_calc_flag
_atom_site_refinement_flags
_atom_site_disorder_assembly
_atom_site_disorder_group
Mg Mg 0.09328(16) 0.0000 0.1498(2) 0.0255(6) Uani 1 2 d S . .
N1 N 0.1702(3) 0.0767(2) 0.2854(4) 0.0294(10) Uani 1 1 d . . .
N3 N -0.0936(5) 0.0000 0.3368(7) 0.054(2) Uani 1 2 d S . .
C1 C 0.2637(4) 0.1221(3) 0.5218(5) 0.0491(16) Uani 1 1 d . . .
H1A H 0.2997 0.1487 0.4971 0.074 Uiso 1 1 calc R . .
H1B H 0.3031 0.1037 0.6144 0.074 Uiso 1 1 calc R . .
H1C H 0.2177 0.1511 0.5191 0.074 Uiso 1 1 calc R . .
C2 C 0.2181(4) 0.0647(3) 0.4210(5) 0.0341(12) Uani 1 1 d . . .
C3 C 0.2315(5) 0.0000 0.4793(7) 0.0360(18) Uani 1 2 d S . .
H3 H 0.2534 0.0000 0.5742 0.043 Uiso 1 2 calc SR . .
C6 C 0.1758(4) 0.1448(3) 0.2451(5) 0.0354(13) Uani 1 1 d . . .
C7 C 0.1187(4) 0.1967(3) 0.2405(5) 0.0425(15) Uani 1 1 d . . .
C8 C 0.1299(5) 0.2617(3) 0.2063(6) 0.0538(18) Uani 1 1 d . . .
H8 H 0.0920 0.2969 0.2025 0.065 Uiso 1 1 calc R . .
C9 C 0.1936(6) 0.2762(4) 0.1781(6) 0.069(2) Uani 1 1 d . . .
H9 H 0.2010 0.3214 0.1579 0.083 Uiso 1 1 calc R . .
C10 C 0.2476(5) 0.2254(4) 0.1787(6) 0.062(2) Uani 1 1 d . . .
H10 H 0.2908 0.2357 0.1566 0.075 Uiso 1 1 calc R . .
C11 C 0.2393(4) 0.1583(3) 0.2117(5) 0.0468(15) Uani 1 1 d . . .
C12 C 0.0472(4) 0.1834(3) 0.2701(6) 0.0483(16) Uani 1 1 d . . .
H12 H 0.0554 0.1361 0.3054 0.058 Uiso 1 1 calc R . .
C13 C -0.0466(5) 0.1885(3) 0.1399(7) 0.0611(19) Uani 1 1 d . . .
H13A H -0.0565 0.2346 0.1036 0.092 Uiso 1 1 calc R . .
H13B H -0.0920 0.1776 0.1609 0.092 Uiso 1 1 calc R . .
H13C H -0.0516 0.1567 0.0715 0.092 Uiso 1 1 calc R . .
C14 C 0.0541(6) 0.2318(4) 0.3810(7) 0.073(2) Uani 1 1 d . . .
H14A H 0.1145 0.2283 0.4648 0.110 Uiso 1 1 calc R . .
H14B H 0.0088 0.2192 0.4011 0.110 Uiso 1 1 calc R . .
H14C H 0.0435 0.2784 0.3470 0.110 Uiso 1 1 calc R . .
C15 C 0.3001(5) 0.1039(4) 0.2133(7) 0.064(2) Uani 1 1 d . . .
H15 H 0.2696 0.0597 0.2027 0.077 Uiso 1 1 calc R . .
C16 C 0.3916(6) 0.1008(5) 0.3478(8) 0.100(3) Uani 1 1 d . . .
H16A H 0.4221 0.1445 0.3653 0.150 Uiso 1 1 calc R . .
H16B H 0.4284 0.0655 0.3423 0.150 Uiso 1 1 calc R . .
H16C H 0.3832 0.0903 0.4227 0.150 Uiso 1 1 calc R . .
C17 C 0.3141(6) 0.1094(7) 0.0957(8) 0.127(5) Uani 1 1 d . . .
H17A H 0.2572 0.1224 0.0119 0.191 Uiso 1 1 calc R . .
H17B H 0.3339 0.0656 0.0818 0.191 Uiso 1 1 calc R . .
H17C H 0.3602 0.1436 0.1177 0.191 Uiso 1 1 calc R . .
C30 C -0.0629(5) 0.0000 0.0583(7) 0.0279(15) Uani 1 2 d S . .
C31 C -0.0401(5) 0.0000 0.1766(8) 0.0403(19) Uani 1 2 d S . .
C32 C -0.0186(8) -0.0180(5) 0.3213(10) 0.047(4) Uani 0.50 1 d P A -1
H32A H -0.0066 -0.0671 0.3373 0.057 Uiso 0.50 1 calc PR A -1
H32B H 0.0366 0.0063 0.3913 0.057 Uiso 0.50 1 calc PR A -1
C33 C -0.1177(12) 0.0651(7) 0.3234(16) 0.056(4) Uani 0.50 1 d P A -1
H33A H -0.0646 0.0937 0.3550 0.085 Uiso 0.50 1 calc PR A -1
H33B H -0.1432 0.0744 0.3786 0.085 Uiso 0.50 1 calc PR A -1
H33C H -0.1630 0.0749 0.2268 0.085 Uiso 0.50 1 calc PR A -1
C34 C -0.1741(12) -0.0444(10) 0.2464(18) 0.084(6) Uani 0.50 1 d P A -1
H34A H -0.2240 -0.0166 0.1764 0.126 Uiso 0.50 1 calc PR A -1
H34B H -0.1927 -0.0670 0.3023 0.126 Uiso 0.50 1 calc PR A -1
H34C H -0.1580 -0.0783 0.2018 0.126 Uiso 0.50 1 calc PR A -1
C40 C 0.5000 0.0687(6) 0.0000 0.097(5) Uani 1 2 d SD . .
H40 H 0.5000 0.1167 0.0000 0.117 Uiso 1 2 calc SR . .
C41 C 0.5272(6) 0.0351(4) 0.1168(9) 0.093(3) Uani 1 1 d D . .
H41 H 0.5463 0.0592 0.1989 0.111 Uiso 1 1 calc R . .

loop_
_atom_site_aniso_label
_atom_site_aniso_U_11
_atom_site_aniso_U_22
_atom_site_aniso_U_33
_atom_site_aniso_U_23
_atom_site_aniso_U_13
_atom_site_aniso_U_12
Mg 0.0335(13) 0.0222(12) 0.0183(11) 0.000 0.0124(10) 0.000
N1 0.037(2) 0.025(2) 0.022(2) -0.0006(17) 0.0127(18) -0.0040(18)
N3 0.062(5) 0.073(6) 0.035(4) 0.000 0.031(4) 0.000
C1 0.065(4) 0.041(3) 0.025(3) -0.007(2) 0.014(3) -0.015(3)
C2 0.045(3) 0.032(3) 0.022(2) -0.007(2) 0.016(2) -0.007(2)
C3 0.045(5) 0.039(4) 0.015(3) 0.000 0.010(3) 0.000
C6 0.052(3) 0.026(3) 0.020(2) -0.006(2) 0.014(2) -0.013(2)
C7 0.071(4) 0.020(3) 0.025(3) -0.002(2) 0.018(3) -0.001(3)
C8 0.089(5) 0.026(3) 0.036(3) -0.003(2) 0.027(3) -0.008(3)
C9 0.114(7) 0.042(4) 0.040(4) -0.005(3) 0.034(4) -0.024(4)
C10 0.084(5) 0.063(5) 0.037(3) -0.010(3) 0.030(4) -0.047(4)
C11 0.058(4) 0.051(4) 0.028(3) -0.007(3) 0.021(3) -0.019(3)
C12 0.072(4) 0.033(3) 0.038(3) 0.001(3) 0.028(3) 0.013(3)
C13 0.079(5) 0.042(4) 0.051(4) 0.003(3) 0.028(4) 0.010(4)
C14 0.106(6) 0.066(5) 0.056(4) -0.014(4) 0.050(4) 0.014(5)
C15 0.059(4) 0.084(5) 0.052(4) -0.019(4) 0.032(4) -0.035(4)
C16 0.092(7) 0.120(8) 0.055(5) 0.006(5) 0.018(5) 0.011(6)
C17 0.075(6) 0.257(15) 0.050(5) 0.010(7) 0.035(4) 0.026(8)
C30 0.031(4) 0.028(4) 0.021(3) 0.000 0.012(3) 0.000
C31 0.033(4) 0.056(5) 0.031(4) 0.000 0.016(3) 0.000
C32 0.065(7) 0.047(11) 0.031(5) -0.003(5) 0.027(5) 0.010(5)
C33 0.072(10) 0.053(9) 0.062(9) -0.011(7) 0.047(8) 0.001(8)
C34 0.081(13) 0.111(16) 0.074(11) -0.036(11) 0.052(10) -0.036(12)
C40 0.081(9) 0.060(7) 0.095(10) 0.000 0.011(8) 0.000
C41 0.075(6) 0.094(7) 0.079(6) -0.021(5) 0.022(5) -0.006(5)

loop_
_atom_type_symbol
_atom_type_description
_atom_type_scat_dispersion_real
_atom_type_scat_dispersion_imag
_atom_type_scat_source
C C 0.0033 0.0016 'International Tables Vol C Tables 4.2.6.8 and 6.1.1.4'
H H 0.0000 0.0000 'International Tables Vol C Tables 4.2.6.8 and 6.1.1.4'
N N 0.0061 0.0033 'International Tables Vol C Tables 4.2.6.8 and 6.1.1.4'
Mg Mg 0.0486 0.0363 'International Tables Vol C Tables 4.2.6.8 and 6.1.1.4'

loop_
_geom_angle_atom_site_label_1
_geom_angle_atom_site_label_2
_geom_angle_atom_site_label_3
_geom_angle
_geom_angle_site_symmetry_1
_geom_angle_site_symmetry_3
N1 Mg N1 94.1(2) . 6
N1 Mg C30 120.59(16) . 5
N1 Mg C30 120.59(16) 6 5
N1 Mg C30 117.72(16) . .
N1 Mg C30 117.72(16) 6 .
C30 Mg C30 88.7(3) 5 .
N1 Mg C31 100.05(18) . .
N1 Mg C31 100.05(18) 6 .
C30 Mg C31 116.9(3) 5 .
C30 Mg C31 28.2(2) . .
N1 Mg Mg 132.78(12) . 5
N1 Mg Mg 132.77(12) 6 5
C30 Mg Mg 46.56(19) 5 5
C30 Mg Mg 42.11(17) . 5
C31 Mg Mg 70.31(19) . 5
C2 N1 C6 115.7(4) . .
C2 N1 Mg 119.8(3) . .
C6 N1 Mg 124.5(3) . .
C33 N3 C33 148.4(16) . 6
C33 N3 C32 117.9(9) . .
C33 N3 C32 90.1(8) 6 .
C33 N3 C32 90.1(8) . 6
C33 N3 C32 117.9(9) 6 6
C32 N3 C32 28.1(9) . 6
C33 N3 C34 40.4(9) . 6
C33 N3 C34 111.1(14) 6 6
C32 N3 C34 128.7(9) . 6
C32 N3 C34 110.1(9) 6 6
C33 N3 C34 111.1(14) . .
C33 N3 C34 40.4(9) 6 .
C32 N3 C34 110.1(9) . .
C32 N3 C34 128.7(9) 6 .
C34 N3 C34 71.3(17) 6 .
C2 C1 H1A 109.5 . .
C2 C1 H1B 109.5 . .
H1A C1 H1B 109.5 . .
C2 C1 H1C 109.5 . .
H1A C1 H1C 109.5 . .
H1B C1 H1C 109.5 . .
N1 C2 C3 124.0(5) . .
N1 C2 C1 120.4(5) . .
C3 C2 C1 115.6(5) . .
C2 C3 C2 131.1(6) . 6
C2 C3 H3 114.5 . .
C2 C3 H3 114.5 6 .
C11 C6 C7 120.7(5) . .
C11 C6 N1 118.4(5) . .
C7 C6 N1 120.9(5) . .
C8 C7 C6 118.1(6) . .
C8 C7 C12 119.7(6) . .
C6 C7 C12 122.2(5) . .
C9 C8 C7 121.9(7) . .
C9 C8 H8 119.1 . .
C7 C8 H8 119.1 . .
C8 C9 C10 120.0(6) . .
C8 C9 H9 120.0 . .
C10 C9 H9 120.0 . .
C9 C10 C11 120.9(7) . .
C9 C10 H10 119.5 . .
C11 C10 H10 119.5 . .
C6 C11 C10 118.3(6) . .
C6 C11 C15 122.0(5) . .
C10 C11 C15 119.7(6) . .
C7 C12 C13 110.9(5) . .
C7 C12 C14 112.6(6) . .
C13 C12 C14 109.6(6) . .
C7 C12 H12 107.9 . .
C13 C12 H12 107.9 . .
C14 C12 H12 107.9 . .
C12 C13 H13A 109.5 . .
C12 C13 H13B 109.5 . .
H13A C13 H13B 109.5 . .
C12 C13 H13C 109.5 . .
H13A C13 H13C 109.5 . .
H13B C13 H13C 109.5 . .
C12 C14 H14A 109.5 . .
C12 C14 H14B 109.5 . .
H14A C14 H14B 109.5 . .
C12 C14 H14C 109.5 . .
H14A C14 H14C 109.5 . .
H14B C14 H14C 109.5 . .
C11 C15 C17 113.5(7) . .
C11 C15 C16 113.1(6) . .
C17 C15 C16 109.1(7) . .
C11 C15 H15 106.9 . .
C17 C15 H15 106.9 . .
C16 C15 H15 106.9 . .
C15 C16 H16A 109.5 . .
C15 C16 H16B 109.5 . .
H16A C16 H16B 109.5 . .
C15 C16 H16C 109.5 . .
H16A C16 H16C 109.5 . .
H16B C16 H16C 109.5 . .
C15 C17 H17A 109.5 . .
C15 C17 H17B 109.5 . .
H17A C17 H17B 109.5 . .
C15 C17 H17C 109.5 . .
H17A C17 H17C 109.5 . .
H17B C17 H17C 109.5 . .
C31 C30 Mg 175.7(6) . 5
C31 C30 Mg 84.4(5) . .
Mg C30 Mg 91.3(3) 5 .
C30 C31 C32 166.1(5) . .
C30 C31 C32 166.1(5) . 6
C32 C31 C32 26.6(8) . 6
C30 C31 Mg 67.4(5) . .
C32 C31 Mg 115.9(6) . .
C32 C31 Mg 115.9(6) 6 .
N3 C32 C31 111.7(8) . .
N3 C32 H32A 109.3 . .
C31 C32 H32A 109.3 . .
N3 C32 H32B 109.3 . .
C31 C32 H32B 109.3 . .
H32A C32 H32B 107.9 . .
N3 C33 H33A 109.5 . .
N3 C33 H33B 109.5 . .
H33A C33 H33B 109.5 . .
N3 C33 H33C 109.5 . .
H33A C33 H33C 109.5 . .
H33B C33 H33C 109.5 . .
N3 C34 H34A 109.5 . .
N3 C34 H34B 109.5 . .
H34A C34 H34B 109.5 . .
N3 C34 H34C 109.5 . .
H34A C34 H34C 109.5 . .
H34B C34 H34C 109.5 . .
C41 C40 C41 120.7(13) 2_655 .
C41 C40 H40 119.7 2_655 .
C41 C40 H40 119.7 . .
C40 C41 C41 119.7(6) . 6
C40 C41 H41 120.2 . .
C41 C41 H41 120.2 6 .

loop_
_geom_bond_atom_site_label_1
_geom_bond_atom_site_label_2
_geom_bond_distance
_geom_bond_site_symmetry_2
Mg N1 2.075(4) .
Mg N1 2.075(4) 6
Mg C30 2.173(7) 5
Mg C30 2.353(8) .
Mg C31 2.537(8) .
Mg Mg 3.240(4) 5
N1 C2 1.344(6) .
N1 C6 1.447(6) .
N3 C33 1.340(15) .
N3 C33 1.340(15) 6
N3 C32 1.473(13) .
N3 C32 1.473(13) 6
N3 C34 1.507(17) 6
N3 C34 1.507(17) .
C1 C2 1.511(7) .
C1 H1A 0.9800 .
C1 H1B 0.9800 .
C1 H1C 0.9800 .
C2 C3 1.408(6) .
C3 C2 1.408(6) 6
C3 H3 0.9500 .
C6 C11 1.396(8) .
C6 C7 1.421(8) .
C7 C8 1.392(8) .
C7 C12 1.499(9) .
C8 C9 1.363(10) .
C8 H8 0.9500 .
C9 C10 1.383(11) .
C9 H9 0.9500 .
C10 C11 1.411(9) .
C10 H10 0.9500 .
C11 C15 1.512(10) .
C12 C13 1.522(9) .
C12 C14 1.556(8) .
C12 H12 1.0000 .
C13 H13A 0.9800 .
C13 H13B 0.9800 .
C13 H13C 0.9800 .
C14 H14A 0.9800 .
C14 H14B 0.9800 .
C14 H14C 0.9800 .
C15 C17 1.518(10) .
C15 C16 1.520(10) .
C15 H15 1.0000 .
C16 H16A 0.9800 .
C16 H16B 0.9800 .
C16 H16C 0.9800 .
C17 H17A 0.9800 .
C17 H17B 0.9800 .
C17 H17C 0.9800 .
C30 C31 1.205(10) .
C30 Mg 2.173(7) 5
C31 C32 1.550(12) .
C31 C32 1.550(12) 6
C32 H32A 0.9900 .
C32 H32B 0.9900 .
C33 H33A 0.9800 .
C33 H33B 0.9800 .
C33 H33C 0.9800 .
C34 H34A 0.9800 .
C34 H34B 0.9800 .
C34 H34C 0.9800 .
C40 C41 1.343(10) 2_655
C40 C41 1.343(10) .
C40 H40 0.9500 .
C41 C41 1.390(18) 6
C41 H41 0.9500 .

loop_
_geom_torsion_atom_site_label_1
_geom_torsion_atom_site_label_2
_geom_torsion_atom_site_label_3
_geom_torsion_atom_site_label_4
_geom_torsion
_geom_torsion_site_symmetry_1
_geom_torsion_site_symmetry_4
N1 Mg N1 C2 -24.2(5) 6 .
C30 Mg N1 C2 -153.6(4) 5 .
C30 Mg N1 C2 100.1(4) . .
C31 Mg N1 C2 76.8(4) . .
Mg Mg N1 C2 149.2(4) 5 .
N1 Mg N1 C6 156.7(3) 6 .
C30 Mg N1 C6 27.4(5) 5 .
C30 Mg N1 C6 -78.9(5) . .
C31 Mg N1 C6 -102.3(4) . .
Mg Mg N1 C6 -29.9(5) 5 .
C6 N1 C2 C3 -170.6(6) . .
Mg N1 C2 C3 10.3(8) . .
C6 N1 C2 C1 7.9(8) . .
Mg N1 C2 C1 -171.2(4) . .
N1 C2 C3 C2 15.0(14) . 6
C1 C2 C3 C2 -163.6(7) . 6
C2 N1 C6 C11 94.7(6) . .
Mg N1 C6 C11 -86.3(6) . .
C2 N1 C6 C7 -84.9(6) . .
Mg N1 C6 C7 94.2(5) . .
C11 C6 C7 C8 -2.1(8) . .
N1 C6 C7 C8 177.4(5) . .
C11 C6 C7 C12 177.4(5) . .
N1 C6 C7 C12 -3.0(7) . .
C6 C7 C8 C9 -0.2(9) . .
C12 C7 C8 C9 -179.8(5) . .
C7 C8 C9 C10 2.0(10) . .
C8 C9 C10 C11 -1.6(10) . .
C7 C6 C11 C10 2.5(8) . .
N1 C6 C11 C10 -177.0(5) . .
C7 C6 C11 C15 -179.0(5) . .
N1 C6 C11 C15 1.5(7) . .
C9 C10 C11 C6 -0.7(9) . .
C9 C10 C11 C15 -179.2(6) . .
C8 C7 C12 C13 70.1(7) . .
C6 C7 C12 C13 -109.4(6) . .
C8 C7 C12 C14 -53.1(7) . .
C6 C7 C12 C14 127.4(6) . .
C6 C11 C15 C17 140.4(7) . .
C10 C11 C15 C17 -41.1(9) . .
C6 C11 C15 C16 -94.6(8) . .
C10 C11 C15 C16 83.9(8) . .
N1 Mg C30 C31 -55.75(16) . .
N1 Mg C30 C31 55.75(16) 6 .
C30 Mg C30 C31 180.0 5 .
Mg Mg C30 C31 180.0 5 .
N1 Mg C30 Mg 124.25(16) . 5
N1 Mg C30 Mg -124.25(16) 6 5
C30 Mg C30 Mg 0.0 5 5
C31 Mg C30 Mg 180.0 . 5
Mg C30 C31 C32 -107(3) 5 .
Mg C30 C31 C32 -107(3) . .
Mg C30 C31 C32 107(3) 5 6
Mg C30 C31 C32 107(3) . 6
Mg C30 C31 Mg 0.003(8) 5 .
N1 Mg C31 C30 132.00(12) . .
N1 Mg C31 C30 -132.00(12) 6 .
C30 Mg C31 C30 0.0 5 .
Mg Mg C31 C30 0.0 5 .
N1 Mg C31 C32 -62.8(5) . .
N1 Mg C31 C32 33.2(5) 6 .
C30 Mg C31 C32 165.2(5) 5 .
C30 Mg C31 C32 165.2(5) . .
Mg Mg C31 C32 165.2(5) 5 .
N1 Mg C31 C32 -33.2(5) . 6
N1 Mg C31 C32 62.8(5) 6 6
C30 Mg C31 C32 -165.2(5) 5 6
C30 Mg C31 C32 -165.2(5) . 6
Mg Mg C31 C32 -165.2(5) 5 6
C33 N3 C32 C31 -61.2(12) . .
C33 N3 C32 C31 103.7(10) 6 .
C32 N3 C32 C31 -69.2(7) 6 .
C34 N3 C32 C31 -13.9(15) 6 .
C34 N3 C32 C31 67.7(11) . .
C30 C31 C32 N3 -94(3) . .
C32 C31 C32 N3 68.8(7) 6 .
Mg C31 C32 N3 165.4(5) . .
C41 C40 C41 C41 0.001(2) 2_655 6
